data_2241297
loop_
_publ_author_name
'Durka, Krzysztof'
'Kli\'s, Tomasz'
'Serwatowski, Janusz'

_publ_section_title
;
 Crystal structure of (2',3,6'-trichlorobiphenyl-2-yl)boronic acid
 tetrahydrofuran monosolvate
;
_journal_coeditor_code SJ5482
_journal_issue 12
_journal_name_full 'Acta Crystallographica Section E'
_journal_page_first 1471
_journal_page_last 1474
_journal_paper_doi 10.1107/S205698901502054X
_journal_volume 71
_journal_year 2015
_chemical_formula_iupac 'C12 H8 B Cl3 O2, C4 H8 O'
_chemical_formula_moiety 'C12 H8 B Cl3 O2, C4 H8 O'
_chemical_formula_sum 'C16 H16 B Cl3 O3'
_chemical_formula_weight 373.45
_chemical_melting_point 411
_chemical_name_systematic
;
(2',3,6'-Trichlorobiphenyl-2-yl)boronic acid
tetrahydrofuran monosolvate
;
_space_group_crystal_system triclinic
_space_group_IT_number 2
_space_group_name_Hall '-P 1'
_space_group_name_H-M_alt 'P -1'
_symmetry_space_group_name_Hall '-P 1'
_symmetry_space_group_name_H-M 'P -1'
_atom_sites_solution_hydrogens mixed
_audit_creation_method SHELXL-2013
_cell_angle_alpha 98.683(3)
_cell_angle_beta 97.737(3)
_cell_angle_gamma 99.398(3)
_cell_formula_units_Z 2
_cell_length_a 8.3306(3)
_cell_length_b 8.7122(2)
_cell_length_c 12.4307(4)
_cell_measurement_reflns_used 14113
_cell_measurement_temperature 130(2)
_cell_measurement_theta_max 32.3510
_cell_measurement_theta_min 2.3770
_cell_volume 868.07(5)
_computing_cell_refinement
;
CrysAlis PRO (Agilent, 2014)
;
_computing_data_collection
;
CrysAlis PRO (Agilent, 2014)
;
_computing_data_reduction
;
CrysAlis PRO (Agilent, 2014)
;
_computing_molecular_graphics
;
DIAMOND (Brandenburg, 2005)
;
_computing_publication_material
;
publCIF (Westrip, 2010)
;
_computing_structure_refinement
;
SHELXL2013 (Sheldrick, 2015)
;
_computing_structure_solution
;
SHELXS97 (Sheldrick, 2015)
;
_diffrn_ambient_temperature 130.0(10)
_diffrn_detector_area_resol_mean 5.2195
_diffrn_measured_fraction_theta_full 1.000
_diffrn_measured_fraction_theta_max 0.961
_diffrn_measurement_device 'four-circle diffractometer'
_diffrn_measurement_device_type 'Agilent SuperNova Dual Source diffractometer with an Atlas detector'
_diffrn_measurement_method '\w scans'
_diffrn_radiation_monochromator mirror
_diffrn_radiation_type 'Mo K\a'
_diffrn_radiation_wavelength 0.71073
_diffrn_reflns_av_R_equivalents 0.0322
_diffrn_reflns_limit_h_max 12
_diffrn_reflns_limit_h_min -12
_diffrn_reflns_limit_k_max 13
_diffrn_reflns_limit_k_min -13
_diffrn_reflns_limit_l_max 18
_diffrn_reflns_limit_l_min -18
_diffrn_reflns_number 28647
_diffrn_reflns_theta_full 25.242
_diffrn_reflns_theta_max 32.609
_diffrn_reflns_theta_min 2.408
_exptl_absorpt_coefficient_mu 0.537
_exptl_absorpt_correction_T_max 1.00000
_exptl_absorpt_correction_T_min 0.79472
_exptl_absorpt_correction_type multi-scan
_exptl_absorpt_process_details
;
(CrysAlis PRO; Agilent, 2014)
;
_exptl_crystal_colour colourless
_exptl_crystal_density_diffrn 1.429
_exptl_crystal_description fragment
_exptl_crystal_F_000 384
_exptl_crystal_size_max 0.15
_exptl_crystal_size_mid 0.12
_exptl_crystal_size_min 0.10
_refine_diff_density_max 0.446
_refine_diff_density_min -0.364
_refine_ls_extinction_method none
_refine_ls_goodness_of_fit_ref 1.047
_refine_ls_hydrogen_treatment mixed
_refine_ls_matrix_type full
_refine_ls_number_parameters 214
_refine_ls_number_reflns 6107
_refine_ls_number_restraints 2
_refine_ls_restrained_S_all 1.047
_refine_ls_R_factor_all 0.0426
_refine_ls_R_factor_gt 0.0335
_refine_ls_shift/su_max 0.001
_refine_ls_shift/su_mean 0.000
_refine_ls_structure_factor_coef Fsqd
_refine_ls_weighting_details 'w=1/[\s^2^(Fo^2^)+(0.0328P)^2^+0.3549P] where P=(Fo^2^+2Fc^2^)/3'
_refine_ls_weighting_scheme calc
_refine_ls_wR_factor_gt 0.0781
_refine_ls_wR_factor_ref 0.0847
_reflns_number_gt 5162
_reflns_number_total 6107
_reflns_threshold_expression 'I > 2\s(I)'
_cod_data_source_file sj5482sup1.cif
_cod_data_source_block I
_cod_database_code 2241297
_shelx_space_group_comment
;
The symmetry employed for this shelxl refinement is uniquely defined
by the following loop, which should always be used as a source of
symmetry information in preference to the above space-group names.
They are only intended as comments.
;
_shelxl_version_number .2013

loop_
_space_group_symop_operation_xyz
'x, y, z'
'-x, -y, -z'

loop_
_atom_site_type_symbol
_atom_site_label
_atom_site_fract_x
_atom_site_fract_y
_atom_site_fract_z
_atom_site_U_iso_or_equiv
_atom_site_adp_type
_atom_site_calc_flag
_atom_site_occupancy
C C1 0.77416(13) 0.33187(12) 0.22248(8) 0.01544(18) Uani d 1
C C2 0.85513(13) 0.33777(12) 0.13113(9) 0.01761(19) Uani d 1
C C3 0.77605(15) 0.28436(14) 0.02290(9) 0.0221(2) Uani d 1
H H3 0.8355 0.2914 -0.0368 0.027 Uiso calc 1
C C5 0.52304(15) 0.21255(15) 0.09167(10) 0.0233(2) Uani d 1
H H5 0.4085 0.1690 0.0782 0.028 Uiso calc 1
C C6 0.60414(13) 0.26808(13) 0.19972(9) 0.01703(19) Uani d 1
C C7 0.50529(13) 0.26201(13) 0.29144(9) 0.01742(19) Uani d 1
C C8 0.47656(14) 0.12861(13) 0.34104(9) 0.0188(2) Uani d 1
C C9 0.38144(14) 0.12012(15) 0.42447(10) 0.0230(2) Uani d 1
H H9 0.3646 0.0276 0.4565 0.028 Uiso calc 1
C C10 0.31167(15) 0.24852(16) 0.46023(11) 0.0263(2) Uani d 1
H H10 0.2466 0.2441 0.5172 0.032 Uiso calc 1
C C11 0.43238(14) 0.38827(13) 0.33025(10) 0.0211(2) Uani d 1
C C12 0.33610(15) 0.38351(16) 0.41341(11) 0.0262(2) Uani d 1
H H12 0.2879 0.4714 0.4377 0.031 Uiso calc 1
C C13 0.60897(16) 0.22065(15) 0.00366(10) 0.0257(2) Uani d 1
H H13 0.5531 0.1825 -0.0697 0.031 Uiso calc 1
C C14 0.82695(16) 0.75012(14) 0.14313(10) 0.0241(2) Uani d 1
H H14A 0.7067 0.7154 0.1184 0.029 Uiso calc 1
H H14B 0.8843 0.6702 0.1077 0.029 Uiso calc 1
C C15 0.88574(17) 0.91105(15) 0.11452(11) 0.0283(3) Uani d 1
H H15A 0.8014 0.9785 0.1202 0.034 Uiso calc 1
H H15B 0.9142 0.9012 0.0393 0.034 Uiso calc 1
C C16 1.03885(18) 0.97668(16) 0.20241(12) 0.0325(3) Uani d 1
H H16A 1.1369 0.9378 0.1804 0.039 Uiso calc 1
H H16B 1.0621 1.0937 0.2165 0.039 Uiso calc 1
C C17 0.9899(2) 0.91251(17) 0.30259(12) 0.0358(3) Uani d 1
H H17A 1.0868 0.8873 0.3471 0.043 Uiso calc 1
H H17B 0.9443 0.9914 0.3495 0.043 Uiso calc 1
B B1 0.86796(14) 0.39672(14) 0.34516(10) 0.0160(2) Uani d 1
O O1 0.92407(11) 0.55444(9) 0.38238(7) 0.02050(16) Uani d 1
O O2 0.89019(11) 0.29285(10) 0.41379(7) 0.02293(17) Uani d 1
O O3 0.86646(12) 0.77103(10) 0.26144(7) 0.02631(19) Uani d 1
Cl Cl1 0.56394(4) -0.03377(3) 0.29838(2) 0.02648(7) Uani d 1
Cl Cl2 0.46307(4) 0.55927(3) 0.27352(3) 0.02936(8) Uani d 1
Cl Cl3 1.06696(3) 0.41387(4) 0.15296(2) 0.02402(7) Uani d 1
H H1A 0.902(2) 0.6121(19) 0.3383(13) 0.036 Uiso d 1
H H2A 0.941(2) 0.336(2) 0.4767(12) 0.036 Uiso d 1

loop_
_atom_site_aniso_label
_atom_site_aniso_U_11
_atom_site_aniso_U_22
_atom_site_aniso_U_33
_atom_site_aniso_U_12
_atom_site_aniso_U_13
_atom_site_aniso_U_23
C1 0.0179(5) 0.0142(4) 0.0137(4) 0.0028(3) 0.0005(3) 0.0028(3)
C2 0.0196(5) 0.0163(4) 0.0168(5) 0.0029(4) 0.0027(4) 0.0034(4)
C3 0.0289(6) 0.0237(5) 0.0148(5) 0.0061(4) 0.0047(4) 0.0040(4)
C5 0.0212(5) 0.0264(6) 0.0181(5) 0.0002(4) -0.0030(4) 0.0013(4)
C6 0.0186(5) 0.0169(4) 0.0146(4) 0.0025(4) 0.0002(4) 0.0028(4)
C7 0.0156(4) 0.0194(5) 0.0152(4) 0.0009(4) 0.0001(3) 0.0015(4)
C8 0.0197(5) 0.0202(5) 0.0150(5) 0.0025(4) 0.0003(4) 0.0014(4)
C9 0.0208(5) 0.0284(6) 0.0192(5) 0.0013(4) 0.0022(4) 0.0065(4)
C10 0.0186(5) 0.0363(7) 0.0236(6) 0.0033(5) 0.0060(4) 0.0044(5)
C11 0.0176(5) 0.0196(5) 0.0243(5) 0.0016(4) 0.0010(4) 0.0027(4)
C12 0.0193(5) 0.0296(6) 0.0293(6) 0.0065(4) 0.0056(4) 0.0005(5)
C13 0.0305(6) 0.0290(6) 0.0138(5) 0.0024(5) -0.0024(4) 0.0013(4)
C14 0.0267(6) 0.0221(5) 0.0226(5) 0.0031(4) 0.0000(4) 0.0059(4)
C15 0.0332(7) 0.0258(6) 0.0278(6) 0.0044(5) 0.0057(5) 0.0114(5)
C16 0.0333(7) 0.0243(6) 0.0375(7) -0.0023(5) 0.0049(6) 0.0068(5)
C17 0.0411(8) 0.0261(6) 0.0328(7) -0.0066(5) -0.0064(6) 0.0072(5)
B1 0.0152(5) 0.0170(5) 0.0146(5) 0.0022(4) 0.0009(4) 0.0015(4)
O1 0.0278(4) 0.0162(4) 0.0149(4) 0.0019(3) -0.0030(3) 0.0027(3)
O2 0.0302(4) 0.0179(4) 0.0170(4) 0.0010(3) -0.0053(3) 0.0036(3)
O3 0.0328(5) 0.0202(4) 0.0233(4) -0.0005(3) -0.0017(3) 0.0072(3)
Cl1 0.04097(17) 0.02093(13) 0.02001(13) 0.00986(11) 0.00736(11) 0.00481(10)
Cl2 0.02627(15) 0.02037(13) 0.04284(18) 0.00462(10) 0.00663(12) 0.00884(12)
Cl3 0.01988(13) 0.02816(14) 0.02462(14) 0.00239(10) 0.00640(10) 0.00636(11)

loop_
_atom_type_symbol
_atom_type_description
_atom_type_scat_dispersion_real
_atom_type_scat_dispersion_imag
_atom_type_scat_source
C C 0.0033 0.0016 'International Tables Vol C Tables 4.2.6.8 and 6.1.1.4'
H H 0.0000 0.0000 'International Tables Vol C Tables 4.2.6.8 and 6.1.1.4'
B B 0.0013 0.0007 'International Tables Vol C Tables 4.2.6.8 and 6.1.1.4'
O O 0.0106 0.0060 'International Tables Vol C Tables 4.2.6.8 and 6.1.1.4'
Cl Cl 0.1484 0.1585 'International Tables Vol C Tables 4.2.6.8 and 6.1.1.4'

loop_
_geom_angle_atom_site_label_1
_geom_angle_atom_site_label_2
_geom_angle_atom_site_label_3
_geom_angle
C2 C1 C6 116.31(9)
C2 C1 B1 121.95(9)
C6 C1 B1 121.73(9)
C3 C2 C1 123.29(10)
C3 C2 Cl3 117.77(9)
C1 C2 Cl3 118.93(8)
C13 C3 C2 118.82(11)
C13 C3 H3 120.6
C2 C3 H3 120.6
C13 C5 C6 120.36(11)
C13 C5 H5 119.8
C6 C5 H5 119.8
C5 C6 C1 121.18(10)
C5 C6 C7 118.41(10)
C1 C6 C7 120.40(9)
C11 C7 C8 116.15(10)
C11 C7 C6 121.66(10)
C8 C7 C6 122.17(10)
C9 C8 C7 122.68(11)
C9 C8 Cl1 118.09(9)
C7 C8 Cl1 119.23(9)
C10 C9 C8 119.03(11)
C10 C9 H9 120.5
C8 C9 H9 120.5
C9 C10 C12 120.49(11)
C9 C10 H10 119.8
C12 C10 H10 119.8
C12 C11 C7 122.63(11)
C12 C11 Cl2 118.30(9)
C7 C11 Cl2 119.07(9)
C10 C12 C11 119.01(12)
C10 C12 H12 120.5
C11 C12 H12 120.5
C3 C13 C5 120.03(11)
C3 C13 H13 120.0
C5 C13 H13 120.0
O3 C14 C15 105.36(10)
O3 C14 H14A 110.7
C15 C14 H14A 110.7
O3 C14 H14B 110.7
C15 C14 H14B 110.7
H14A C14 H14B 108.8
C14 C15 C16 102.13(10)
C14 C15 H15A 111.3
C16 C15 H15A 111.3
C14 C15 H15B 111.3
C16 C15 H15B 111.3
H15A C15 H15B 109.2
C17 C16 C15 102.58(11)
C17 C16 H16A 111.3
C15 C16 H16A 111.3
C17 C16 H16B 111.3
C15 C16 H16B 111.3
H16A C16 H16B 109.2
O3 C17 C16 106.63(11)
O3 C17 H17A 110.4
C16 C17 H17A 110.4
O3 C17 H17B 110.4
C16 C17 H17B 110.4
H17A C17 H17B 108.6
O2 B1 O1 119.71(10)
O2 B1 C1 118.96(9)
O1 B1 C1 121.33(9)
B1 O1 H1A 115.3(13)
B1 O2 H2A 113.1(12)
C14 O3 C17 109.77(10)

loop_
_geom_bond_atom_site_label_1
_geom_bond_atom_site_label_2
_geom_bond_distance
C1 C2 1.3999(15)
C1 C6 1.4081(15)
C1 B1 1.5907(16)
C2 C3 1.3902(16)
C2 Cl3 1.7498(11)
C3 C13 1.3859(18)
C3 H3 0.9500
C5 C13 1.3900(17)
C5 C6 1.3954(15)
C5 H5 0.9500
C6 C7 1.4959(15)
C7 C11 1.3959(16)
C7 C8 1.3976(15)
C8 C9 1.3908(16)
C8 Cl1 1.7395(12)
C9 C10 1.3851(18)
C9 H9 0.9500
C10 C12 1.3869(19)
C10 H10 0.9500
C11 C12 1.3924(17)
C11 Cl2 1.7388(12)
C12 H12 0.9500
C13 H13 0.9500
C14 O3 1.4400(15)
C14 C15 1.5183(17)
C14 H14A 0.9900
C14 H14B 0.9900
C15 C16 1.532(2)
C15 H15A 0.9900
C15 H15B 0.9900
C16 C17 1.517(2)
C16 H16A 0.9900
C16 H16B 0.9900
C17 O3 1.4465(16)
C17 H17A 0.9900
C17 H17B 0.9900
B1 O2 1.3514(14)
B1 O1 1.3641(14)
O1 H1A 0.821(14)
O2 H2A 0.838(14)

loop_
_geom_hbond_atom_site_label_D
_geom_hbond_atom_site_label_H
_geom_hbond_atom_site_label_A
_geom_hbond_site_symmetry_A
_geom_hbond_distance_DH
_geom_hbond_distance_HA
_geom_hbond_distance_DA
_geom_hbond_angle_DHA
O1 H1A O3 . 0.821(14) 1.836(14) 2.6475(12) 169.4(18)
O2 H2A O1 2_766 0.838(14) 1.964(14) 2.7997(12) 174.9(17)

loop_
_geom_torsion_atom_site_label_1
_geom_torsion_atom_site_label_2
_geom_torsion_atom_site_label_3
_geom_torsion_atom_site_label_4
_geom_torsion
C6 C1 C2 C3 -0.15(16)
B1 C1 C2 C3 -178.97(10)
C6 C1 C2 Cl3 -179.42(8)
B1 C1 C2 Cl3 1.76(14)
C1 C2 C3 C13 -0.56(17)
Cl3 C2 C3 C13 178.72(9)
C13 C5 C6 C1 -0.63(18)
C13 C5 C6 C7 177.91(11)
C2 C1 C6 C5 0.74(16)
B1 C1 C6 C5 179.56(10)
C2 C1 C6 C7 -177.77(9)
B1 C1 C6 C7 1.05(15)
C5 C6 C7 C11 -90.69(13)
C1 C6 C7 C11 87.86(13)
C5 C6 C7 C8 87.44(14)
C1 C6 C7 C8 -94.00(13)
C11 C7 C8 C9 -0.11(16)
C6 C7 C8 C9 -178.35(10)
C11 C7 C8 Cl1 -179.56(8)
C6 C7 C8 Cl1 2.21(14)
C7 C8 C9 C10 0.10(17)
Cl1 C8 C9 C10 179.55(9)
C8 C9 C10 C12 0.09(18)
C8 C7 C11 C12 -0.07(17)
C6 C7 C11 C12 178.17(11)
C8 C7 C11 Cl2 179.60(8)
C6 C7 C11 Cl2 -2.15(15)
C9 C10 C12 C11 -0.26(19)
C7 C11 C12 C10 0.25(18)
Cl2 C11 C12 C10 -179.42(10)
C2 C3 C13 C5 0.69(18)
C6 C5 C13 C3 -0.11(19)
O3 C14 C15 C16 33.84(13)
C14 C15 C16 C17 -35.53(14)
C15 C16 C17 O3 25.23(15)
C2 C1 B1 O2 -111.66(12)
C6 C1 B1 O2 69.59(14)
C2 C1 B1 O1 69.17(14)
C6 C1 B1 O1 -109.58(12)
C15 C14 O3 C17 -18.86(14)
C16 C17 O3 C14 -4.30(16)

_cod_database_fobs_code 2241297
